data_7135710
loop_
_publ_author_name
'Ahamed, Sk Shamim'
'Mandal, Uma Sankar'
'Manna, Debashree'
'Ghosh, Tapas'

_publ_section_title
;
 Ligand-free nickel-catalyzed arylation cascades for accessing
 pyrrolopyridin-2-one, pyranoindole-2,7-dione, and indolin-2-one
 frameworks with mechanistic insights.
;
_journal_issue 36
_journal_name_full 'Chemical communications (Cambridge, England)'
_journal_page_first 9203
_journal_page_last 9207
_journal_paper_doi 10.1039/d6cc00096g
_journal_volume 62
_journal_year 2026
_chemical_formula_moiety 'C22 H15 N3 O5'
_chemical_formula_sum 'C22 H15 N3 O5'
_chemical_formula_weight 401.37
_space_group_crystal_system monoclinic
_space_group_IT_number 14
_space_group_name_Hall '-P 2ybc'
_space_group_name_H-M_alt 'P 1 21/c 1'
_symmetry_space_group_name_H-M 'P 1 21/c 1'
_atom_sites_solution_hydrogens geom
_atom_sites_solution_primary direct
_atom_sites_solution_secondary difmap
_audit_creation_method SHELXL-97
_audit_update_record
;
2025-12-01 deposited with the CCDC.	2026-04-06 downloaded from the CCDC.
;
_cell_angle_alpha 90.00
_cell_angle_beta 112.594(3)
_cell_angle_gamma 90.00
_cell_formula_units_Z 4
_cell_length_a 9.3324(7)
_cell_length_b 21.7592(16)
_cell_length_c 9.8515(7)
_cell_measurement_reflns_used 250
_cell_measurement_temperature 273(2)
_cell_measurement_theta_max 27.1
_cell_measurement_theta_min 2.9
_cell_volume 1847.0(2)
_computing_cell_refinement 'SMART APEX II'
_computing_data_collection 'SMART APEX II (Bruker,2010)'
_computing_structure_refinement 'SHELXL-97 (Sheldrick, 2008)'
_diffrn_ambient_temperature 273(2)
_diffrn_measured_fraction_theta_full 0.996
_diffrn_measured_fraction_theta_max 0.996
_diffrn_measurement_device_type 'CCD area detector'
_diffrn_measurement_method 'phi and omega scans'
_diffrn_radiation_monochromator graphite
_diffrn_radiation_source 'fine-focus sealed tube'
_diffrn_radiation_type MoK\a
_diffrn_radiation_wavelength 0.71073
_diffrn_reflns_av_R_equivalents 0.0611
_diffrn_reflns_av_sigmaI/netI 0.0321
_diffrn_reflns_limit_h_max 11
_diffrn_reflns_limit_h_min -11
_diffrn_reflns_limit_k_max 27
_diffrn_reflns_limit_k_min -27
_diffrn_reflns_limit_l_max 12
_diffrn_reflns_limit_l_min -12
_diffrn_reflns_number 50773
_diffrn_reflns_theta_full 27.15
_diffrn_reflns_theta_max 27.15
_diffrn_reflns_theta_min 2.92
_exptl_absorpt_coefficient_mu 0.105
_exptl_absorpt_correction_T_max 0.893
_exptl_absorpt_correction_T_min 0.861
_exptl_absorpt_correction_type multi-scan
_exptl_absorpt_process_details
;
'XPREP' - A PROGRAM DATA PREPARATION & RECIPROCAL 
SPACE EXPLORATION,
Bruker Analytical X-ray Systems, 1997
;
_exptl_crystal_colour White
_exptl_crystal_density_diffrn 1.443
_exptl_crystal_density_method 'not measured'
_exptl_crystal_description Niddle
_exptl_crystal_F_000 832
_refine_diff_density_max 1.409
_refine_diff_density_min -0.662
_refine_diff_density_rms 0.211
_refine_ls_extinction_method none
_refine_ls_goodness_of_fit_ref 1.888
_refine_ls_hydrogen_treatment mixed
_refine_ls_matrix_type full
_refine_ls_number_parameters 271
_refine_ls_number_reflns 4085
_refine_ls_number_restraints 0
_refine_ls_restrained_S_all 1.888
_refine_ls_R_factor_all 0.3153
_refine_ls_R_factor_gt 0.2223
_refine_ls_shift/su_max 0.000
_refine_ls_shift/su_mean 0.000
_refine_ls_structure_factor_coef Fsqd
_refine_ls_weighting_details 'calc w=1/[\s^2^(Fo^2^)+(0.2000P)^2^+0.0000P] where P=(Fo^2^+2Fc^2^)/3'
_refine_ls_weighting_scheme calc
_refine_ls_wR_factor_gt 0.4795
_refine_ls_wR_factor_ref 0.5679
_reflns_number_gt 1617
_reflns_number_total 4085
_reflns_threshold_expression >2\s(I)
_cod_data_source_file d6cc00096g2.cif
_cod_data_source_block PA3
_cod_depositor_comments
;
The following automatic conversions were performed:

data item '_space_group_crystal_system' value 'Monoclinic' was
changed to 'monoclinic' in accordance with the
/home/data/users/saulius/crontab/automatic-downloads/rss-feeds/RSC/lib/dictionaries/cif_core.dic
dictionary named 'cif_core.dic' version 2.4.2 last updated on
2011-04-26.

Automatic conversion script
Id: cif_fix_values 8170 2020-07-09 18:12:32Z antanas 

 Adding full bibliography for 7135710.cif.
;
_cod_original_sg_symbol_H-M P21/c
_cod_database_code 7135710

loop_
_symmetry_equiv_pos_as_xyz
'x, y, z'
'-x, y+1/2, -z+1/2'
'-x, -y, -z'
'x, -y-1/2, z-1/2'

loop_
_atom_site_label
_atom_site_type_symbol
_atom_site_fract_x
_atom_site_fract_y
_atom_site_fract_z
_atom_site_U_iso_or_equiv
_atom_site_adp_type
_atom_site_occupancy
_atom_site_symmetry_multiplicity
_atom_site_calc_flag
_atom_site_refinement_flags
_atom_site_disorder_assembly
_atom_site_disorder_group
O1 O 0.0434(8) 0.4595(3) 0.1300(7) 0.128(2) Uani 1 1 d . . .
O4 O -0.0109(8) 0.7228(3) 0.2033(6) 0.126(2) Uani 1 1 d . . .
O3 O 0.3739(6) 0.5558(2) 0.9362(5) 0.0960(16) Uani 1 1 d . . .
N1 N 0.2593(7) 0.4688(3) 0.8051(7) 0.0897(18) Uani 1 1 d . . .
O2 O -0.0137(7) 0.3679(3) 0.1621(6) 0.127(2) Uani 1 1 d . . .
O5 O 0.1113(6) 0.7345(2) 0.0596(6) 0.116(2) Uani 1 1 d . . .
N2 N 0.0375(7) 0.4177(3) 0.2092(7) 0.099(2) Uani 1 1 d . . .
C2 C 0.0965(7) 0.4297(3) 0.3697(8) 0.083(2) Uani 1 1 d . . .
C3 C 0.1604(7) 0.4861(3) 0.4198(8) 0.0796(19) Uani 1 1 d . . .
H3 H 0.1672 0.5160 0.3550 0.096 Uiso 1 1 calc R . .
C4 C 0.2149(8) 0.4974(3) 0.5702(8) 0.0783(18) Uani 1 1 d . . .
C5 C 0.2973(7) 0.5480(3) 0.6652(7) 0.0754(18) Uani 1 1 d . . .
C6 C 0.3558(7) 0.5998(3) 0.6299(6) 0.0758(18) Uani 1 1 d . . .
C7 C 0.3387(7) 0.6112(3) 0.4755(7) 0.0752(18) Uani 1 1 d . . .
C8 C 0.2259(8) 0.6543(3) 0.3915(7) 0.0786(18) Uani 1 1 d . . .
H8 H 0.1644 0.6752 0.4314 0.094 Uiso 1 1 calc R . .
C9 C 0.2107(8) 0.6640(3) 0.2490(7) 0.0799(19) Uani 1 1 d . . .
N3 N 0.0959(8) 0.7103(3) 0.1651(7) 0.098(2) Uani 1 1 d . . .
C11 C 0.2952(8) 0.6349(3) 0.1840(8) 0.088(2) Uani 1 1 d . . .
H11 H 0.2799 0.6427 0.0866 0.106 Uiso 1 1 calc R . .
C12 C 0.4049(9) 0.5932(4) 0.2672(8) 0.096(2) Uani 1 1 d . . .
H12 H 0.4641 0.5721 0.2251 0.115 Uiso 1 1 calc R . .
C13 C 0.4282(8) 0.5823(3) 0.4126(8) 0.0848(19) Uani 1 1 d . . .
H13 H 0.5054 0.5551 0.4680 0.102 Uiso 1 1 calc R . .
C14 C 0.4460(8) 0.6477(3) 0.7365(7) 0.0817(19) Uani 1 1 d . . .
C15 C 0.3890(9) 0.6777(3) 0.8322(8) 0.088(2) Uani 1 1 d . . .
H15 H 0.2897 0.6685 0.8269 0.106 Uiso 1 1 calc R . .
C16 C 0.4747(10) 0.7197(3) 0.9317(8) 0.094(2) Uani 1 1 d . . .
H16 H 0.4375 0.7369 0.9983 0.113 Uiso 1 1 calc R . .
C17 C 0.6199(11) 0.7370(4) 0.9336(10) 0.109(3) Uani 1 1 d . . .
H17 H 0.6780 0.7669 0.9992 0.131 Uiso 1 1 calc R . .
C18 C 0.6768(10) 0.7099(4) 0.8383(10) 0.105(2) Uani 1 1 d . . .
H18 H 0.7729 0.7216 0.8390 0.126 Uiso 1 1 calc R . .
C19 C 0.5902(8) 0.6651(3) 0.7414(7) 0.0848(19) Uani 1 1 d . . .
H19 H 0.6300 0.6465 0.6784 0.102 Uiso 1 1 calc R . .
C20 C 0.0868(9) 0.3827(3) 0.4588(9) 0.092(2) Uani 1 1 d . . .
H20 H 0.0472 0.3446 0.4196 0.111 Uiso 1 1 calc R . .
C21 C 0.1366(9) 0.3934(3) 0.6062(9) 0.093(2) Uani 1 1 d . . .
H21 H 0.1266 0.3631 0.6687 0.111 Uiso 1 1 calc R . .
C22 C 0.2026(8) 0.4500(3) 0.6621(7) 0.0797(18) Uani 1 1 d . . .
C23 C 0.3176(8) 0.5281(3) 0.8204(8) 0.084(2) Uani 1 1 d . . .
C24 C 0.2528(9) 0.4350(4) 0.9307(8) 0.104(2) Uani 1 1 d . . .
H24A H 0.3014 0.4588 1.0186 0.156 Uiso 1 1 calc R . .
H24B H 0.3063 0.3966 0.9404 0.156 Uiso 1 1 calc R . .
H24C H 0.1465 0.4274 0.9158 0.156 Uiso 1 1 calc R . .

loop_
_atom_site_aniso_label
_atom_site_aniso_U_11
_atom_site_aniso_U_22
_atom_site_aniso_U_33
_atom_site_aniso_U_23
_atom_site_aniso_U_13
_atom_site_aniso_U_12
O1 0.172(6) 0.124(5) 0.089(4) -0.005(3) 0.050(4) -0.022(4)
O4 0.124(5) 0.134(5) 0.118(5) 0.024(3) 0.045(4) 0.038(4)
O3 0.123(4) 0.089(3) 0.073(3) 0.001(3) 0.034(3) -0.001(3)
N1 0.099(4) 0.085(4) 0.090(4) 0.003(3) 0.041(3) 0.000(3)
O2 0.138(5) 0.108(4) 0.119(4) -0.032(3) 0.031(3) -0.024(4)
O5 0.151(5) 0.098(4) 0.086(4) 0.021(3) 0.031(3) -0.006(3)
N2 0.094(5) 0.101(5) 0.100(5) -0.017(4) 0.034(4) -0.005(4)
C2 0.075(4) 0.090(5) 0.081(5) -0.006(4) 0.026(3) 0.004(4)
C3 0.082(4) 0.075(4) 0.082(5) -0.004(3) 0.032(3) -0.003(3)
C4 0.078(4) 0.082(4) 0.079(5) 0.001(3) 0.035(3) 0.003(3)
C5 0.084(4) 0.071(4) 0.071(4) 0.006(3) 0.029(3) 0.003(3)
C6 0.080(4) 0.074(4) 0.069(4) 0.010(3) 0.025(3) 0.011(3)
C7 0.072(4) 0.075(4) 0.074(4) 0.000(3) 0.022(3) -0.006(3)
C8 0.088(4) 0.072(4) 0.078(4) 0.000(3) 0.034(3) -0.007(3)
C9 0.086(4) 0.078(4) 0.074(4) 0.005(3) 0.030(3) -0.002(3)
N3 0.108(5) 0.088(4) 0.084(4) 0.011(3) 0.023(4) 0.004(4)
C11 0.094(5) 0.094(5) 0.077(4) 0.008(4) 0.033(4) -0.004(4)
C12 0.093(5) 0.118(5) 0.086(5) -0.006(4) 0.045(4) 0.003(4)
C13 0.084(5) 0.092(5) 0.084(5) 0.000(4) 0.039(4) 0.004(4)
C14 0.094(5) 0.071(4) 0.075(4) 0.006(3) 0.027(4) 0.006(3)
C15 0.088(4) 0.086(4) 0.088(5) 0.001(4) 0.031(4) 0.000(4)
C16 0.113(6) 0.077(4) 0.086(5) -0.010(4) 0.031(4) 0.013(4)
C17 0.122(7) 0.099(6) 0.101(6) -0.023(4) 0.037(5) -0.011(5)
C18 0.091(5) 0.099(5) 0.116(6) -0.004(5) 0.030(4) -0.015(4)
C19 0.089(5) 0.083(4) 0.083(5) 0.004(4) 0.034(4) -0.003(4)
C20 0.092(5) 0.082(5) 0.103(6) 0.000(4) 0.037(4) 0.003(4)
C21 0.092(5) 0.082(5) 0.107(6) 0.008(4) 0.041(4) -0.005(4)
C22 0.074(4) 0.086(4) 0.079(5) 0.004(4) 0.030(3) 0.002(3)
C23 0.088(5) 0.079(4) 0.083(5) 0.006(4) 0.031(4) 0.004(4)
C24 0.108(6) 0.112(5) 0.097(5) 0.028(5) 0.044(4) 0.001(4)

loop_
_atom_type_symbol
_atom_type_description
_atom_type_scat_dispersion_real
_atom_type_scat_dispersion_imag
_atom_type_scat_source
C C 0.0033 0.0016 'International Tables Vol C Tables 4.2.6.8 and 6.1.1.4'
H H 0.0000 0.0000 'International Tables Vol C Tables 4.2.6.8 and 6.1.1.4'
N N 0.0061 0.0033 'International Tables Vol C Tables 4.2.6.8 and 6.1.1.4'
O O 0.0106 0.0060 'International Tables Vol C Tables 4.2.6.8 and 6.1.1.4'

loop_
_geom_angle_atom_site_label_1
_geom_angle_atom_site_label_2
_geom_angle_atom_site_label_3
_geom_angle
_geom_angle_site_symmetry_1
_geom_angle_site_symmetry_3
_geom_angle_publ_flag
C22 N1 C23 111.8(6) . . ?
C22 N1 C24 126.7(6) . . ?
C23 N1 C24 121.3(6) . . ?
O2 N2 O1 122.4(7) . . ?
O2 N2 C2 120.0(7) . . ?
O1 N2 C2 117.6(6) . . ?
C3 C2 C20 124.3(7) . . ?
C3 C2 N2 118.2(6) . . ?
C20 C2 N2 117.5(7) . . ?
C2 C3 C4 118.2(6) . . ?
C2 C3 H3 120.9 . . ?
C4 C3 H3 120.9 . . ?
C3 C4 C22 117.9(6) . . ?
C3 C4 C5 134.7(6) . . ?
C22 C4 C5 107.1(6) . . ?
C6 C5 C4 128.9(6) . . ?
C6 C5 C23 125.8(6) . . ?
C4 C5 C23 105.1(5) . . ?
C5 C6 C7 120.4(6) . . ?
C5 C6 C14 125.1(6) . . ?
C7 C6 C14 114.4(5) . . ?
C13 C7 C8 119.0(6) . . ?
C13 C7 C6 122.8(6) . . ?
C8 C7 C6 118.2(6) . . ?
C9 C8 C7 117.5(6) . . ?
C9 C8 H8 121.3 . . ?
C7 C8 H8 121.3 . . ?
C11 C9 C8 124.3(7) . . ?
C11 C9 N3 119.2(6) . . ?
C8 C9 N3 116.5(6) . . ?
O5 N3 O4 122.9(7) . . ?
O5 N3 C9 118.3(7) . . ?
O4 N3 C9 118.8(6) . . ?
C9 C11 C12 117.6(6) . . ?
C9 C11 H11 121.2 . . ?
C12 C11 H11 121.2 . . ?
C11 C12 C13 120.9(7) . . ?
C11 C12 H12 119.5 . . ?
C13 C12 H12 119.5 . . ?
C7 C13 C12 120.6(7) . . ?
C7 C13 H13 119.7 . . ?
C12 C13 H13 119.7 . . ?
C19 C14 C15 117.5(6) . . ?
C19 C14 C6 119.7(6) . . ?
C15 C14 C6 122.7(7) . . ?
C16 C15 C14 121.9(7) . . ?
C16 C15 H15 119.1 . . ?
C14 C15 H15 119.1 . . ?
C15 C16 C17 119.4(7) . . ?
C15 C16 H16 120.3 . . ?
C17 C16 H16 120.3 . . ?
C18 C17 C16 120.1(8) . . ?
C18 C17 H17 120.0 . . ?
C16 C17 H17 120.0 . . ?
C17 C18 C19 119.7(8) . . ?
C17 C18 H18 120.1 . . ?
C19 C18 H18 120.1 . . ?
C14 C19 C18 121.3(7) . . ?
C14 C19 H19 119.3 . . ?
C18 C19 H19 119.3 . . ?
C21 C20 C2 118.4(7) . . ?
C21 C20 H20 120.8 . . ?
C2 C20 H20 120.8 . . ?
C20 C21 C22 119.3(7) . . ?
C20 C21 H21 120.3 . . ?
C22 C21 H21 120.3 . . ?
N1 C22 C21 127.7(7) . . ?
N1 C22 C4 110.4(6) . . ?
C21 C22 C4 121.9(6) . . ?
O3 C23 N1 124.9(6) . . ?
O3 C23 C5 129.8(6) . . ?
N1 C23 C5 105.2(6) . . ?
N1 C24 H24A 109.5 . . ?
N1 C24 H24B 109.5 . . ?
H24A C24 H24B 109.5 . . ?
N1 C24 H24C 109.5 . . ?
H24A C24 H24C 109.5 . . ?
H24B C24 H24C 109.5 . . ?

loop_
_geom_bond_atom_site_label_1
_geom_bond_atom_site_label_2
_geom_bond_distance
_geom_bond_site_symmetry_2
_geom_bond_publ_flag
O1 N2 1.214(7) . ?
O4 N3 1.223(7) . ?
O3 C23 1.216(8) . ?
N1 C22 1.364(8) . ?
N1 C23 1.387(9) . ?
N1 C24 1.460(8) . ?
O2 N2 1.203(7) . ?
O5 N3 1.220(7) . ?
N2 C2 1.485(9) . ?
C2 C3 1.371(9) . ?
C2 C20 1.372(9) . ?
C3 C4 1.391(9) . ?
C3 H3 0.9300 . ?
C4 C22 1.407(8) . ?
C4 C5 1.458(9) . ?
C5 C6 1.353(9) . ?
C5 C23 1.529(9) . ?
C6 C7 1.488(8) . ?
C6 C14 1.490(9) . ?
C7 C13 1.369(9) . ?
C7 C8 1.415(9) . ?
C8 C9 1.372(9) . ?
C8 H8 0.9300 . ?
C9 C11 1.349(9) . ?
C9 N3 1.472(9) . ?
C11 C12 1.377(10) . ?
C11 H11 0.9300 . ?
C12 C13 1.383(9) . ?
C12 H12 0.9300 . ?
C13 H13 0.9300 . ?
C14 C19 1.381(9) . ?
C14 C15 1.409(10) . ?
C15 C16 1.353(10) . ?
C15 H15 0.9300 . ?
C16 C17 1.400(11) . ?
C16 H16 0.9300 . ?
C17 C18 1.375(12) . ?
C17 H17 0.9300 . ?
C18 C19 1.386(9) . ?
C18 H18 0.9300 . ?
C19 H19 0.9300 . ?
C20 C21 1.364(10) . ?
C20 H20 0.9300 . ?
C21 C22 1.392(9) . ?
C21 H21 0.9300 . ?
C24 H24A 0.9600 . ?
C24 H24B 0.9600 . ?
C24 H24C 0.9600 . ?

loop_
_geom_torsion_atom_site_label_1
_geom_torsion_atom_site_label_2
_geom_torsion_atom_site_label_3
_geom_torsion_atom_site_label_4
_geom_torsion
_geom_torsion_site_symmetry_1
_geom_torsion_site_symmetry_2
_geom_torsion_site_symmetry_3
_geom_torsion_site_symmetry_4
_geom_torsion_publ_flag
O2 N2 C2 C3 177.1(6) . . . . ?
O1 N2 C2 C3 -2.9(10) . . . . ?
O2 N2 C2 C20 -1.3(10) . . . . ?
O1 N2 C2 C20 178.7(7) . . . . ?
C20 C2 C3 C4 -2.0(10) . . . . ?
N2 C2 C3 C4 179.7(5) . . . . ?
C2 C3 C4 C22 0.6(9) . . . . ?
C2 C3 C4 C5 175.1(6) . . . . ?
C3 C4 C5 C6 -5.1(12) . . . . ?
C22 C4 C5 C6 169.7(7) . . . . ?
C3 C4 C5 C23 179.6(7) . . . . ?
C22 C4 C5 C23 -5.5(7) . . . . ?
C4 C5 C6 C7 0.5(10) . . . . ?
C23 C5 C6 C7 174.9(6) . . . . ?
C4 C5 C6 C14 -176.6(6) . . . . ?
C23 C5 C6 C14 -2.3(10) . . . . ?
C5 C6 C7 C13 -77.0(8) . . . . ?
C14 C6 C7 C13 100.4(7) . . . . ?
C5 C6 C7 C8 103.7(7) . . . . ?
C14 C6 C7 C8 -78.9(7) . . . . ?
C13 C7 C8 C9 1.1(9) . . . . ?
C6 C7 C8 C9 -179.6(5) . . . . ?
C7 C8 C9 C11 0.6(10) . . . . ?
C7 C8 C9 N3 -178.3(5) . . . . ?
C11 C9 N3 O5 -21.8(9) . . . . ?
C8 C9 N3 O5 157.1(6) . . . . ?
C11 C9 N3 O4 157.8(7) . . . . ?
C8 C9 N3 O4 -23.3(9) . . . . ?
C8 C9 C11 C12 -0.8(11) . . . . ?
N3 C9 C11 C12 178.0(6) . . . . ?
C9 C11 C12 C13 -0.7(11) . . . . ?
C8 C7 C13 C12 -2.5(10) . . . . ?
C6 C7 C13 C12 178.2(6) . . . . ?
C11 C12 C13 C7 2.3(11) . . . . ?
C5 C6 C14 C19 126.0(7) . . . . ?
C7 C6 C14 C19 -51.2(7) . . . . ?
C5 C6 C14 C15 -55.5(9) . . . . ?
C7 C6 C14 C15 127.2(7) . . . . ?
C19 C14 C15 C16 -3.7(10) . . . . ?
C6 C14 C15 C16 177.8(6) . . . . ?
C14 C15 C16 C17 4.4(11) . . . . ?
C15 C16 C17 C18 -2.3(12) . . . . ?
C16 C17 C18 C19 -0.5(13) . . . . ?
C15 C14 C19 C18 0.9(9) . . . . ?
C6 C14 C19 C18 179.4(6) . . . . ?
C17 C18 C19 C14 1.1(11) . . . . ?
C3 C2 C20 C21 3.4(11) . . . . ?
N2 C2 C20 C21 -178.3(6) . . . . ?
C2 C20 C21 C22 -3.3(10) . . . . ?
C23 N1 C22 C21 179.5(7) . . . . ?
C24 N1 C22 C21 -4.9(11) . . . . ?
C23 N1 C22 C4 -2.0(8) . . . . ?
C24 N1 C22 C4 173.5(7) . . . . ?
C20 C21 C22 N1 -179.7(7) . . . . ?
C20 C21 C22 C4 2.1(11) . . . . ?
C3 C4 C22 N1 -179.3(5) . . . . ?
C5 C4 C22 N1 4.9(7) . . . . ?
C3 C4 C22 C21 -0.7(10) . . . . ?
C5 C4 C22 C21 -176.6(6) . . . . ?
C22 N1 C23 O3 179.6(6) . . . . ?
C24 N1 C23 O3 3.7(11) . . . . ?
C22 N1 C23 C5 -1.5(8) . . . . ?
C24 N1 C23 C5 -177.4(6) . . . . ?
C6 C5 C23 O3 7.7(11) . . . . ?
C4 C5 C23 O3 -176.9(7) . . . . ?
C6 C5 C23 N1 -171.1(6) . . . . ?
C4 C5 C23 N1 4.3(7) . . . . ?
